data_7003202
loop_
_publ_author_name
'Brown, Neil J.'
'Eckert, Prisca K.'
'Fox, Mark A.'
'Yufit, Dmitri S.'
'Howard, Judith A. K.'
'Low, Paul J.'

_publ_section_title
;
 The preparation and characterisation of ruthenium cyanovinylidene
 complexes
;
_journal_issue 4
_journal_name_full 'Dalton Transactions'
_journal_page_first 433
_journal_page_last 436
_journal_paper_doi 10.1039/b714274a
_journal_year 2008
_chemical_formula_moiety 'C46 H46 N P2 Ru x B F4 x O0.25 '
_chemical_formula_sum 'C46 H46 B F4 N O0.25 P2 Ru'
_chemical_formula_weight 866.66
_chemical_name_systematic
;
?
;
_space_group_IT_number 14
_symmetry_cell_setting monoclinic
_symmetry_Int_Tables_number 14
_symmetry_space_group_name_Hall '-P 2yn'
_symmetry_space_group_name_H-M 'P 1 21/n 1'
_atom_sites_solution_hydrogens geom
_atom_sites_solution_primary direct
_atom_sites_solution_secondary difmap
_audit_creation_method SHELXL-97
_cell_angle_alpha 90.00
_cell_angle_beta 91.26(1)
_cell_angle_gamma 90.00
_cell_formula_units_Z 4
_cell_length_a 10.4090(2)
_cell_length_b 20.3029(4)
_cell_length_c 19.1301(4)
_cell_measurement_reflns_used 8657
_cell_measurement_temperature 120(2)
_cell_measurement_theta_max 35.50
_cell_measurement_theta_min 2.25
_cell_volume 4041.84(14)
_computing_cell_refinement 'SAINT Ver. 6.45 (Bruker-AXS, 2003)'
_computing_data_collection 'SMART Ver. 5.630 (Bruker-AXS, 2003)'
_computing_data_reduction 'SAINT Ver. 6.45'
_computing_molecular_graphics 'SHELXTL Ver. 6.14'
_computing_publication_material 'SHELXTL Ver. 6.14'
_computing_structure_refinement 'SHELXTL Ver. 6.14'
_computing_structure_solution 'SHELXTL Ver. 6.14 (Bruker-AXS, 2003)'
_diffrn_ambient_temperature 120(2)
_diffrn_measured_fraction_theta_full 1.000
_diffrn_measured_fraction_theta_max 1.000
_diffrn_measurement_device_type 'Bruker SMART CCD 6000'
_diffrn_measurement_method '0.30\% \w scans'
_diffrn_radiation_monochromator graphite
_diffrn_radiation_source 'fine-focus sealed tube'
_diffrn_radiation_type Mo-K\a
_diffrn_radiation_wavelength 0.71073
_diffrn_reflns_av_R_equivalents 0.0205
_diffrn_reflns_av_sigmaI/netI 0.0158
_diffrn_reflns_limit_h_max 15
_diffrn_reflns_limit_h_min -15
_diffrn_reflns_limit_k_max 29
_diffrn_reflns_limit_k_min -29
_diffrn_reflns_limit_l_max 27
_diffrn_reflns_limit_l_min -27
_diffrn_reflns_number 57892
_diffrn_reflns_theta_full 31.00
_diffrn_reflns_theta_max 31.00
_diffrn_reflns_theta_min 1.46
_diffrn_standards_number 0
_exptl_absorpt_coefficient_mu 0.520
_exptl_absorpt_correction_T_max 0.9122
_exptl_absorpt_correction_T_min 0.8189
_exptl_absorpt_correction_type multi-scan
_exptl_absorpt_process_details
;
SADABS (Bruker-AXS, 2006)
;
_exptl_crystal_colour brown
_exptl_crystal_density_diffrn 1.424
_exptl_crystal_density_method 'not measured'
_exptl_crystal_description prism
_exptl_crystal_F_000 1784
_exptl_crystal_size_max 0.40
_exptl_crystal_size_mid 0.24
_exptl_crystal_size_min 0.18
_refine_diff_density_max 0.555
_refine_diff_density_min -0.460
_refine_diff_density_rms 0.062
_refine_ls_extinction_method none
_refine_ls_goodness_of_fit_ref 1.036
_refine_ls_hydrogen_treatment constr
_refine_ls_matrix_type full
_refine_ls_number_parameters 500
_refine_ls_number_reflns 12855
_refine_ls_number_restraints 0
_refine_ls_restrained_S_all 1.036
_refine_ls_R_factor_all 0.0311
_refine_ls_R_factor_gt 0.0264
_refine_ls_shift/su_max 0.001
_refine_ls_shift/su_mean 0.000
_refine_ls_structure_factor_coef Fsqd
_refine_ls_weighting_details 'calc w=1/[\s^2^(Fo^2^)+(0.0400P)^2^+2.0000P] where P=(Fo^2^+2Fc^2^)/3'
_refine_ls_weighting_scheme calc
_refine_ls_wR_factor_gt 0.0705
_refine_ls_wR_factor_ref 0.0743
_reflns_number_gt 11481
_reflns_number_total 12855
_reflns_threshold_expression I>2\s(I)
_cod_data_source_file b714274a.txt
_cod_data_source_block s032
_cod_depositor_comments
;
The following automatic conversions were performed:
'_symmetry_cell_setting' value 'Monoclinic' changed to 'monoclinic'
according to '/home/saulius/struct/CIF-dictionaries/cif_core.dic'
dictionary named 'cif_core.dic' version 2.4.1 from 2010-06-29.

Automatic conversion script
Id: cif_fix_enum 1527 2010-12-29 10:47:43Z saulius 
;
_cod_original_cell_volume 4041.85(14)
_cod_original_sg_symbol_Hall '-P 2yn '
_cod_original_sg_symbol_H-M 'P 1 21/n 1 '
_cod_database_code 7003202

loop_
_symmetry_equiv_pos_as_xyz
'x, y, z'
'-x+1/2, y+1/2, -z+1/2'
'-x, -y, -z'
'x-1/2, -y-1/2, z-1/2'

loop_
_atom_site_label
_atom_site_type_symbol
_atom_site_fract_x
_atom_site_fract_y
_atom_site_fract_z
_atom_site_U_iso_or_equiv
_atom_site_adp_type
_atom_site_occupancy
_atom_site_symmetry_multiplicity
_atom_site_calc_flag
_atom_site_refinement_flags
_atom_site_disorder_assembly
_atom_site_disorder_group
Ru1 Ru 0.220958(9) 0.182460(5) 0.042793(5) 0.01542(3) Uani 1 1 d . . .
P1 P 0.44152(3) 0.192141(16) 0.062243(17) 0.01770(6) Uani 1 1 d . . .
P2 P 0.22966(3) 0.294610(16) 0.063916(16) 0.01806(6) Uani 1 1 d . . .
N1 N -0.08298(13) 0.20731(7) 0.22611(8) 0.0351(3) Uani 1 1 d . . .
C1 C 0.18975(12) 0.17889(6) 0.13561(7) 0.0182(2) Uani 1 1 d . . .
C2 C 0.15031(12) 0.17205(6) 0.20110(7) 0.0202(2) Uani 1 1 d . . .
C3 C 0.02122(14) 0.19219(7) 0.21517(7) 0.0245(2) Uani 1 1 d . . .
C4 C 0.22953(13) 0.13887(7) 0.25657(6) 0.0216(2) Uani 1 1 d . . .
C5 C 0.18072(16) 0.08492(9) 0.29148(9) 0.0358(3) Uani 1 1 d . . .
H5A H 0.0958 0.0702 0.2813 0.043 Uiso 1 1 calc R . .
C6 C 0.25591(19) 0.05248(10) 0.34130(10) 0.0453(4) Uani 1 1 d . . .
H6A H 0.2213 0.0158 0.3652 0.054 Uiso 1 1 calc R . .
C7 C 0.38121(16) 0.07258(8) 0.35704(8) 0.0330(3) Uani 1 1 d . . .
C8 C 0.42886(14) 0.12667(7) 0.32234(7) 0.0277(3) Uani 1 1 d . . .
H8A H 0.5139 0.1413 0.3326 0.033 Uiso 1 1 calc R . .
C9 C 0.35420(14) 0.15996(7) 0.27261(7) 0.0249(2) Uani 1 1 d . . .
H9A H 0.3883 0.1973 0.2494 0.030 Uiso 1 1 calc R . .
C10 C 0.4630(2) 0.03533(10) 0.40994(11) 0.0467(4) Uani 1 1 d . . .
H10A H 0.5483 0.0557 0.4136 0.070 Uiso 1 1 calc R . .
H10B H 0.4716 -0.0106 0.3949 0.070 Uiso 1 1 calc R . .
H10C H 0.4222 0.0367 0.4556 0.070 Uiso 1 1 calc R . .
C11 C 0.35721(14) 0.30622(7) 0.13004(7) 0.0238(2) Uani 1 1 d . . .
H11A H 0.3741 0.3538 0.1369 0.029 Uiso 1 1 calc R . .
H11B H 0.3305 0.2874 0.1752 0.029 Uiso 1 1 calc R . .
C12 C 0.47909(13) 0.27176(7) 0.10556(8) 0.0273(3) Uani 1 1 d . . .
H12A H 0.5374 0.2639 0.1463 0.033 Uiso 1 1 calc R . .
H12B H 0.5241 0.3008 0.0725 0.033 Uiso 1 1 calc R . .
C13 C 0.20220(12) 0.13940(7) -0.07014(6) 0.0206(2) Uani 1 1 d . . .
C14 C 0.08747(13) 0.17435(7) -0.05650(7) 0.0232(2) Uani 1 1 d . . .
C15 C 0.02908(12) 0.14514(8) 0.00353(7) 0.0253(3) Uani 1 1 d . . .
C16 C 0.10522(13) 0.08997(7) 0.02503(7) 0.0245(3) Uani 1 1 d . . .
C17 C 0.21340(13) 0.08686(6) -0.01973(7) 0.0216(2) Uani 1 1 d . . .
C18 C 0.28502(13) 0.14702(8) -0.13286(7) 0.0265(3) Uani 1 1 d . . .
H18A H 0.2478 0.1219 -0.1720 0.040 Uiso 1 1 calc R . .
H18B H 0.3716 0.1305 -0.1218 0.040 Uiso 1 1 calc R . .
H18C H 0.2898 0.1937 -0.1457 0.040 Uiso 1 1 calc R . .
C19 C 0.02582(16) 0.22455(9) -0.10337(9) 0.0349(3) Uani 1 1 d . . .
H19A H -0.0248 0.2023 -0.1401 0.052 Uiso 1 1 calc R . .
H19B H 0.0924 0.2515 -0.1247 0.052 Uiso 1 1 calc R . .
H19C H -0.0306 0.2528 -0.0760 0.052 Uiso 1 1 calc R . .
C20 C -0.09838(14) 0.16304(11) 0.03308(9) 0.0388(4) Uani 1 1 d . . .
H20A H -0.1670 0.1404 0.0067 0.058 Uiso 1 1 calc R . .
H20B H -0.1111 0.2108 0.0296 0.058 Uiso 1 1 calc R . .
H20C H -0.1004 0.1497 0.0823 0.058 Uiso 1 1 calc R . .
C21 C 0.07119(18) 0.04100(9) 0.08047(8) 0.0364(4) Uani 1 1 d . . .
H21A H 0.0204 0.0052 0.0594 0.055 Uiso 1 1 calc R . .
H21B H 0.0209 0.0629 0.1164 0.055 Uiso 1 1 calc R . .
H21C H 0.1501 0.0229 0.1018 0.055 Uiso 1 1 calc R . .
C22 C 0.30496(16) 0.03024(7) -0.02403(8) 0.0313(3) Uani 1 1 d . . .
H22A H 0.2700 -0.0028 -0.0566 0.047 Uiso 1 1 calc R . .
H22B H 0.3170 0.0105 0.0224 0.047 Uiso 1 1 calc R . .
H22C H 0.3878 0.0460 -0.0407 0.047 Uiso 1 1 calc R . .
C31 C 0.54348(12) 0.19009(7) -0.01407(7) 0.0217(2) Uani 1 1 d . . .
C32 C 0.56741(15) 0.24677(9) -0.05308(9) 0.0337(3) Uani 1 1 d . . .
H32A H 0.5342 0.2880 -0.0385 0.040 Uiso 1 1 calc R . .
C33 C 0.63967(17) 0.24307(11) -0.11323(9) 0.0427(4) Uani 1 1 d . . .
H33A H 0.6568 0.2820 -0.1390 0.051 Uiso 1 1 calc R . .
C34 C 0.68689(16) 0.18324(11) -0.13582(8) 0.0401(4) Uani 1 1 d . . .
H34A H 0.7358 0.1810 -0.1771 0.048 Uiso 1 1 calc R . .
C35 C 0.66263(14) 0.12664(9) -0.09806(8) 0.0332(3) Uani 1 1 d . . .
H35A H 0.6945 0.0854 -0.1135 0.040 Uiso 1 1 calc R . .
C36 C 0.59139(13) 0.13011(8) -0.03729(7) 0.0254(3) Uani 1 1 d . . .
H36A H 0.5754 0.0911 -0.0114 0.031 Uiso 1 1 calc R . .
C41 C 0.51210(12) 0.12899(6) 0.11888(6) 0.0196(2) Uani 1 1 d . . .
C42 C 0.63993(12) 0.13517(7) 0.14250(7) 0.0247(2) Uani 1 1 d . . .
H42A H 0.6891 0.1724 0.1293 0.030 Uiso 1 1 calc R . .
C43 C 0.69495(14) 0.08705(8) 0.18518(7) 0.0273(3) Uani 1 1 d . . .
H43A H 0.7818 0.0913 0.2008 0.033 Uiso 1 1 calc R . .
C44 C 0.62343(15) 0.03267(7) 0.20511(7) 0.0276(3) Uani 1 1 d . . .
H44A H 0.6616 -0.0003 0.2340 0.033 Uiso 1 1 calc R . .
C45 C 0.49682(14) 0.02654(7) 0.18284(7) 0.0260(3) Uani 1 1 d . . .
H45A H 0.4476 -0.0103 0.1970 0.031 Uiso 1 1 calc R . .
C46 C 0.44118(12) 0.07442(6) 0.13959(7) 0.0216(2) Uani 1 1 d . . .
H46A H 0.3543 0.0698 0.1241 0.026 Uiso 1 1 calc R . .
C51 C 0.27362(12) 0.35101(6) -0.00542(7) 0.0210(2) Uani 1 1 d . . .
C52 C 0.29572(17) 0.41727(7) 0.01045(8) 0.0335(3) Uani 1 1 d . . .
H52A H 0.2851 0.4327 0.0568 0.040 Uiso 1 1 calc R . .
C53 C 0.3332(2) 0.46056(8) -0.04138(10) 0.0419(4) Uani 1 1 d . . .
H53A H 0.3500 0.5054 -0.0301 0.050 Uiso 1 1 calc R . .
C54 C 0.34636(17) 0.43889(9) -0.10948(10) 0.0399(4) Uani 1 1 d . . .
H54A H 0.3709 0.4688 -0.1449 0.048 Uiso 1 1 calc R . .
C55 C 0.32363(18) 0.37352(9) -0.12570(8) 0.0372(4) Uani 1 1 d . . .
H55A H 0.3319 0.3586 -0.1724 0.045 Uiso 1 1 calc R . .
C56 C 0.28864(15) 0.32952(7) -0.07355(7) 0.0276(3) Uani 1 1 d . . .
H56A H 0.2750 0.2844 -0.0848 0.033 Uiso 1 1 calc R . .
C61 C 0.08643(14) 0.33155(7) 0.09988(8) 0.0250(3) Uani 1 1 d . . .
C62 C 0.07965(19) 0.34967(8) 0.17022(8) 0.0368(4) Uani 1 1 d . . .
H62A H 0.1538 0.3469 0.1999 0.044 Uiso 1 1 calc R . .
C63 C -0.0361(2) 0.37183(9) 0.19661(11) 0.0474(5) Uani 1 1 d . . .
H63A H -0.0405 0.3838 0.2445 0.057 Uiso 1 1 calc R . .
C64 C -0.1436(2) 0.37655(9) 0.15439(13) 0.0529(6) Uani 1 1 d . . .
H64A H -0.2228 0.3905 0.1733 0.063 Uiso 1 1 calc R . .
C65 C -0.13658(18) 0.36094(11) 0.08408(14) 0.0528(5) Uani 1 1 d . . .
H65A H -0.2103 0.3657 0.0543 0.063 Uiso 1 1 calc R . .
C66 C -0.02173(16) 0.33828(9) 0.05689(10) 0.0392(4) Uani 1 1 d . . .
H66A H -0.0175 0.3274 0.0087 0.047 Uiso 1 1 calc R . .
B1 B 0.00509(18) -0.07492(10) 0.25030(10) 0.0347(4) Uani 1 1 d . . .
F1 F 0.02435(13) -0.05483(6) 0.31948(6) 0.0519(3) Uani 1 1 d . . .
F2 F -0.07206(14) -0.02928(8) 0.21699(8) 0.0715(4) Uani 1 1 d . . .
F3 F -0.05402(14) -0.13685(7) 0.25168(7) 0.0642(4) Uani 1 1 d . . .
F4 F 0.12198(14) -0.08015(9) 0.22048(9) 0.0780(5) Uani 1 1 d . . .
O1W O 0.6513(9) 0.2467(5) 0.2480(5) 0.083(2) Uiso 0.25 1 d P . .

loop_
_atom_site_aniso_label
_atom_site_aniso_U_11
_atom_site_aniso_U_22
_atom_site_aniso_U_33
_atom_site_aniso_U_23
_atom_site_aniso_U_13
_atom_site_aniso_U_12
Ru1 0.01394(5) 0.01749(5) 0.01485(5) -0.00124(3) 0.00074(3) -0.00035(3)
P1 0.01474(13) 0.01925(14) 0.01911(14) 0.00080(11) 0.00008(10) -0.00103(10)
P2 0.02022(14) 0.01728(13) 0.01675(13) -0.00095(11) 0.00168(10) 0.00127(11)
N1 0.0274(6) 0.0382(7) 0.0399(7) 0.0072(6) 0.0070(5) 0.0024(5)
C1 0.0156(5) 0.0190(5) 0.0201(5) -0.0011(4) -0.0012(4) -0.0002(4)
C2 0.0207(5) 0.0220(5) 0.0180(5) -0.0009(4) 0.0012(4) -0.0008(4)
C3 0.0261(6) 0.0265(6) 0.0211(6) 0.0021(5) 0.0025(5) -0.0015(5)
C4 0.0255(6) 0.0230(6) 0.0165(5) -0.0024(4) 0.0000(4) 0.0014(5)
C5 0.0336(8) 0.0382(8) 0.0353(8) 0.0139(6) -0.0075(6) -0.0097(6)
C6 0.0432(9) 0.0458(10) 0.0463(10) 0.0248(8) -0.0121(8) -0.0125(8)
C7 0.0376(8) 0.0335(7) 0.0276(7) 0.0019(6) -0.0083(6) 0.0019(6)
C8 0.0291(7) 0.0291(7) 0.0245(6) -0.0055(5) -0.0044(5) 0.0009(5)
C9 0.0273(6) 0.0257(6) 0.0218(6) -0.0026(5) 0.0001(5) -0.0015(5)
C10 0.0495(10) 0.0462(10) 0.0436(10) 0.0117(8) -0.0194(8) 0.0008(8)
C11 0.0292(6) 0.0208(6) 0.0214(6) -0.0031(4) -0.0043(5) -0.0013(5)
C12 0.0234(6) 0.0234(6) 0.0350(7) -0.0030(5) -0.0060(5) -0.0035(5)
C13 0.0193(5) 0.0254(6) 0.0170(5) -0.0037(4) -0.0005(4) -0.0021(4)
C14 0.0180(5) 0.0306(6) 0.0207(6) -0.0043(5) -0.0038(4) -0.0003(5)
C15 0.0164(5) 0.0364(7) 0.0229(6) -0.0073(5) -0.0002(4) -0.0059(5)
C16 0.0255(6) 0.0270(6) 0.0208(6) -0.0041(5) 0.0004(5) -0.0107(5)
C17 0.0241(6) 0.0206(5) 0.0200(5) -0.0051(4) -0.0010(4) -0.0029(4)
C18 0.0237(6) 0.0376(7) 0.0183(5) -0.0040(5) 0.0025(4) -0.0027(5)
C19 0.0288(7) 0.0450(9) 0.0306(7) 0.0010(6) -0.0093(6) 0.0085(6)
C20 0.0159(6) 0.0660(11) 0.0345(8) -0.0120(8) 0.0021(5) -0.0043(7)
C21 0.0449(9) 0.0368(8) 0.0274(7) 0.0000(6) 0.0011(6) -0.0224(7)
C22 0.0398(8) 0.0232(6) 0.0308(7) -0.0077(5) -0.0036(6) 0.0040(6)
C31 0.0140(5) 0.0304(6) 0.0206(5) 0.0052(5) 0.0003(4) -0.0011(4)
C32 0.0262(7) 0.0392(8) 0.0358(8) 0.0162(6) 0.0046(6) 0.0017(6)
C33 0.0321(8) 0.0627(12) 0.0336(8) 0.0238(8) 0.0046(6) -0.0054(8)
C34 0.0234(7) 0.0774(14) 0.0196(6) 0.0062(7) 0.0025(5) -0.0069(7)
C35 0.0223(6) 0.0542(10) 0.0232(6) -0.0074(6) 0.0014(5) -0.0016(6)
C36 0.0198(6) 0.0344(7) 0.0221(6) -0.0010(5) 0.0016(4) -0.0014(5)
C41 0.0176(5) 0.0234(6) 0.0180(5) 0.0008(4) 0.0011(4) 0.0016(4)
C42 0.0188(5) 0.0311(7) 0.0240(6) 0.0042(5) 0.0004(4) -0.0002(5)
C43 0.0226(6) 0.0340(7) 0.0253(6) 0.0024(5) -0.0033(5) 0.0034(5)
C44 0.0334(7) 0.0270(6) 0.0223(6) 0.0014(5) -0.0039(5) 0.0056(5)
C45 0.0323(7) 0.0210(6) 0.0246(6) 0.0014(5) -0.0010(5) 0.0003(5)
C46 0.0221(6) 0.0214(6) 0.0212(5) -0.0008(4) -0.0005(4) 0.0002(4)
C51 0.0204(5) 0.0204(5) 0.0224(6) 0.0017(4) 0.0028(4) 0.0012(4)
C52 0.0477(9) 0.0228(6) 0.0302(7) -0.0010(5) 0.0041(6) -0.0062(6)
C53 0.0535(11) 0.0264(7) 0.0460(10) 0.0073(7) 0.0035(8) -0.0107(7)
C54 0.0402(9) 0.0383(9) 0.0419(9) 0.0164(7) 0.0133(7) 0.0000(7)
C55 0.0465(9) 0.0397(8) 0.0261(7) 0.0082(6) 0.0134(6) 0.0080(7)
C56 0.0354(7) 0.0255(6) 0.0220(6) 0.0019(5) 0.0055(5) 0.0044(5)
C61 0.0279(6) 0.0194(6) 0.0282(6) -0.0001(5) 0.0104(5) 0.0029(5)
C62 0.0522(10) 0.0308(7) 0.0281(7) 0.0019(6) 0.0138(7) 0.0139(7)
C63 0.0652(13) 0.0333(8) 0.0452(10) 0.0029(7) 0.0325(9) 0.0135(8)
C64 0.0457(10) 0.0338(9) 0.0809(15) -0.0065(9) 0.0382(11) 0.0032(8)
C65 0.0268(8) 0.0501(11) 0.0818(16) -0.0180(11) 0.0067(9) 0.0065(7)
C66 0.0259(7) 0.0442(9) 0.0477(10) -0.0139(8) 0.0025(6) 0.0060(6)
B1 0.0291(8) 0.0370(9) 0.0378(9) 0.0023(7) -0.0063(7) 0.0042(7)
F1 0.0772(8) 0.0338(5) 0.0442(6) -0.0072(5) -0.0076(6) 0.0147(5)
F2 0.0577(8) 0.0775(10) 0.0785(10) 0.0411(8) -0.0137(7) 0.0157(7)
F3 0.0799(9) 0.0545(7) 0.0568(8) 0.0089(6) -0.0316(7) -0.0253(7)
F4 0.0545(8) 0.0961(12) 0.0845(11) -0.0045(9) 0.0296(8) 0.0136(8)

loop_
_atom_type_symbol
_atom_type_description
_atom_type_scat_dispersion_real
_atom_type_scat_dispersion_imag
_atom_type_scat_source
C C 0.0033 0.0016 'International Tables Vol C Tables 4.2.6.8 and 6.1.1.4'
H H 0.0000 0.0000 'International Tables Vol C Tables 4.2.6.8 and 6.1.1.4'
N N 0.0061 0.0033 'International Tables Vol C Tables 4.2.6.8 and 6.1.1.4'
P P 0.1023 0.0942 'International Tables Vol C Tables 4.2.6.8 and 6.1.1.4'
Ru Ru -1.2594 0.8363 'International Tables Vol C Tables 4.2.6.8 and 6.1.1.4'
O O 0.0106 0.0060 'International Tables Vol C Tables 4.2.6.8 and 6.1.1.4'
B B 0.0013 0.0007 'International Tables Vol C Tables 4.2.6.8 and 6.1.1.4'
F F 0.0171 0.0103 'International Tables Vol C Tables 4.2.6.8 and 6.1.1.4'

loop_
_geom_angle_atom_site_label_1
_geom_angle_atom_site_label_2
_geom_angle_atom_site_label_3
_geom_angle
_geom_angle_site_symmetry_1
_geom_angle_site_symmetry_3
_geom_angle_publ_flag
C1 Ru1 C15 97.85(5) . . yes
C1 Ru1 C16 90.44(5) . . yes
C15 Ru1 C16 36.97(5) . . yes
C1 Ru1 C17 118.34(5) . . yes
C15 Ru1 C17 61.19(5) . . yes
C16 Ru1 C17 36.80(5) . . yes
C1 Ru1 P2 82.85(4) . . yes
C15 Ru1 P2 114.88(4) . . yes
C16 Ru1 P2 149.92(4) . . yes
C17 Ru1 P2 158.42(3) . . yes
C1 Ru1 P1 92.53(4) . . yes
C15 Ru1 P1 161.40(4) . . yes
C16 Ru1 P1 128.12(4) . . yes
C17 Ru1 P1 100.28(3) . . yes
P2 Ru1 P1 81.615(12) . . yes
C1 Ru1 C14 132.66(5) . . yes
C15 Ru1 C14 36.53(5) . . yes
C16 Ru1 C14 60.77(5) . . yes
C17 Ru1 C14 60.01(5) . . yes
P2 Ru1 C14 103.41(4) . . yes
P1 Ru1 C14 134.74(3) . . yes
C1 Ru1 C13 151.39(5) . . yes
C15 Ru1 C13 60.62(5) . . yes
C16 Ru1 C13 60.97(5) . . yes
C17 Ru1 C13 36.37(5) . . yes
P2 Ru1 C13 122.15(3) . . yes
P1 Ru1 C13 104.00(3) . . yes
C14 Ru1 C13 35.36(4) . . yes
C41 P1 C31 103.04(6) . . ?
C41 P1 C12 105.62(6) . . ?
C31 P1 C12 104.88(7) . . ?
C41 P1 Ru1 114.78(4) . . ?
C31 P1 Ru1 117.36(4) . . ?
C12 P1 Ru1 110.05(5) . . ?
C61 P2 C51 103.76(6) . . ?
C61 P2 C11 105.91(7) . . ?
C51 P2 C11 103.47(6) . . ?
C61 P2 Ru1 116.28(5) . . ?
C51 P2 Ru1 120.12(4) . . ?
C11 P2 Ru1 105.82(4) . . ?
C2 C1 Ru1 171.49(11) . . yes
C1 C2 C3 117.06(12) . . yes
C1 C2 C4 122.60(12) . . yes
C3 C2 C4 120.05(11) . . yes
N1 C3 C2 178.86(17) . . yes
C5 C4 C9 119.10(13) . . yes
C5 C4 C2 119.84(12) . . yes
C9 C4 C2 121.04(12) . . yes
C4 C5 C6 119.97(15) . . yes
C4 C5 H5A 120.0 . . ?
C6 C5 H5A 120.0 . . ?
C5 C6 C7 121.40(16) . . yes
C5 C6 H6A 119.3 . . ?
C7 C6 H6A 119.3 . . ?
C8 C7 C6 118.26(14) . . yes
C8 C7 C10 121.12(15) . . yes
C6 C7 C10 120.61(16) . . yes
C7 C8 C9 120.95(14) . . yes
C7 C8 H8A 119.5 . . ?
C9 C8 H8A 119.5 . . ?
C8 C9 C4 120.31(13) . . yes
C8 C9 H9A 119.8 . . ?
C4 C9 H9A 119.8 . . ?
C7 C10 H10A 109.5 . . ?
C7 C10 H10B 109.5 . . ?
H10A C10 H10B 109.5 . . ?
C7 C10 H10C 109.5 . . ?
H10A C10 H10C 109.5 . . ?
H10B C10 H10C 109.5 . . ?
C12 C11 P2 108.86(9) . . yes
C12 C11 H11A 109.9 . . ?
P2 C11 H11A 109.9 . . ?
C12 C11 H11B 109.9 . . ?
P2 C11 H11B 109.9 . . ?
H11A C11 H11B 108.3 . . ?
C11 C12 P1 111.53(9) . . yes
C11 C12 H12A 109.3 . . ?
P1 C12 H12A 109.3 . . ?
C11 C12 H12B 109.3 . . ?
P1 C12 H12B 109.3 . . ?
H12A C12 H12B 108.0 . . ?
C14 C13 C17 107.65(11) . . yes
C14 C13 C18 126.61(12) . . yes
C17 C13 C18 124.88(12) . . yes
C14 C13 Ru1 72.31(7) . . yes
C17 C13 Ru1 69.76(7) . . yes
C18 C13 Ru1 131.56(9) . . yes
C13 C14 C15 108.23(12) . . yes
C13 C14 C19 125.70(13) . . yes
C15 C14 C19 125.25(13) . . yes
C13 C14 Ru1 72.33(7) . . yes
C15 C14 Ru1 68.53(7) . . yes
C19 C14 Ru1 132.90(10) . . yes
C16 C15 C14 108.17(12) . . yes
C16 C15 C20 124.90(14) . . yes
C14 C15 C20 126.46(14) . . yes
C16 C15 Ru1 71.63(7) . . yes
C14 C15 Ru1 74.95(7) . . yes
C20 C15 Ru1 125.40(10) . . yes
C15 C16 C17 107.53(12) . . yes
C15 C16 C21 125.80(14) . . yes
C17 C16 C21 126.47(14) . . yes
C15 C16 Ru1 71.40(7) . . yes
C17 C16 Ru1 72.65(7) . . yes
C21 C16 Ru1 125.38(9) . . yes
C16 C17 C13 108.34(12) . . yes
C16 C17 C22 125.25(13) . . yes
C13 C17 C22 125.03(12) . . yes
C16 C17 Ru1 70.56(7) . . yes
C13 C17 Ru1 73.87(7) . . yes
C22 C17 Ru1 131.90(9) . . yes
C13 C18 H18A 109.5 . . ?
C13 C18 H18B 109.5 . . ?
H18A C18 H18B 109.5 . . ?
C13 C18 H18C 109.5 . . ?
H18A C18 H18C 109.5 . . ?
H18B C18 H18C 109.5 . . ?
C14 C19 H19A 109.5 . . ?
C14 C19 H19B 109.5 . . ?
H19A C19 H19B 109.5 . . ?
C14 C19 H19C 109.5 . . ?
H19A C19 H19C 109.5 . . ?
H19B C19 H19C 109.5 . . ?
C15 C20 H20A 109.5 . . ?
C15 C20 H20B 109.5 . . ?
H20A C20 H20B 109.5 . . ?
C15 C20 H20C 109.5 . . ?
H20A C20 H20C 109.5 . . ?
H20B C20 H20C 109.5 . . ?
C16 C21 H21A 109.5 . . ?
C16 C21 H21B 109.5 . . ?
H21A C21 H21B 109.5 . . ?
C16 C21 H21C 109.5 . . ?
H21A C21 H21C 109.5 . . ?
H21B C21 H21C 109.5 . . ?
C17 C22 H22A 109.5 . . ?
C17 C22 H22B 109.5 . . ?
H22A C22 H22B 109.5 . . ?
C17 C22 H22C 109.5 . . ?
H22A C22 H22C 109.5 . . ?
H22B C22 H22C 109.5 . . ?
C36 C31 C32 118.73(13) . . yes
C36 C31 P1 119.61(10) . . yes
C32 C31 P1 121.50(11) . . yes
C33 C32 C31 120.24(17) . . yes
C33 C32 H32A 119.9 . . ?
C31 C32 H32A 119.9 . . ?
C34 C33 C32 120.56(16) . . yes
C34 C33 H33A 119.7 . . ?
C32 C33 H33A 119.7 . . ?
C33 C34 C35 119.75(15) . . yes
C33 C34 H34A 120.1 . . ?
C35 C34 H34A 120.1 . . ?
C34 C35 C36 119.98(16) . . yes
C34 C35 H35A 120.0 . . ?
C36 C35 H35A 120.0 . . ?
C31 C36 C35 120.73(14) . . yes
C31 C36 H36A 119.6 . . ?
C35 C36 H36A 119.6 . . ?
C46 C41 C42 118.99(12) . . yes
C46 C41 P1 121.27(9) . . yes
C42 C41 P1 119.74(10) . . yes
C43 C42 C41 120.19(13) . . yes
C43 C42 H42A 119.9 . . ?
C41 C42 H42A 119.9 . . ?
C42 C43 C44 120.25(13) . . yes
C42 C43 H43A 119.9 . . ?
C44 C43 H43A 119.9 . . ?
C45 C44 C43 120.01(13) . . yes
C45 C44 H44A 120.0 . . ?
C43 C44 H44A 120.0 . . ?
C44 C45 C46 120.06(13) . . yes
C44 C45 H45A 120.0 . . ?
C46 C45 H45A 120.0 . . ?
C41 C46 C45 120.49(12) . . yes
C41 C46 H46A 119.8 . . ?
C45 C46 H46A 119.8 . . ?
C56 C51 C52 119.08(13) . . yes
C56 C51 P2 121.52(10) . . yes
C52 C51 P2 119.38(11) . . yes
C53 C52 C51 120.15(15) . . yes
C53 C52 H52A 119.9 . . ?
C51 C52 H52A 119.9 . . ?
C54 C53 C52 120.41(16) . . yes
C54 C53 H53A 119.8 . . ?
C52 C53 H53A 119.8 . . ?
C55 C54 C53 119.76(15) . . yes
C55 C54 H54A 120.1 . . ?
C53 C54 H54A 120.1 . . ?
C54 C55 C56 120.07(15) . . yes
C54 C55 H55A 120.0 . . ?
C56 C55 H55A 120.0 . . ?
C51 C56 C55 120.51(14) . . yes
C51 C56 H56A 119.7 . . ?
C55 C56 H56A 119.7 . . ?
C66 C61 C62 119.18(14) . . yes
C66 C61 P2 118.58(11) . . yes
C62 C61 P2 122.14(12) . . yes
C63 C62 C61 119.79(18) . . yes
C63 C62 H62A 120.1 . . ?
C61 C62 H62A 120.1 . . ?
C64 C63 C62 120.77(18) . . yes
C64 C63 H63A 119.6 . . ?
C62 C63 H63A 119.6 . . ?
C63 C64 C65 119.80(16) . . yes
C63 C64 H64A 120.1 . . ?
C65 C64 H64A 120.1 . . ?
C64 C65 C66 120.1(2) . . yes
C64 C65 H65A 119.9 . . ?
C66 C65 H65A 119.9 . . ?
C61 C66 C65 120.25(18) . . yes
C61 C66 H66A 119.9 . . ?
C65 C66 H66A 119.9 . . ?
F4 B1 F2 112.19(17) . . yes
F4 B1 F1 108.04(16) . . yes
F2 B1 F1 108.26(16) . . yes
F4 B1 F3 109.61(17) . . yes
F2 B1 F3 111.21(15) . . yes
F1 B1 F3 107.37(16) . . yes

loop_
_geom_bond_atom_site_label_1
_geom_bond_atom_site_label_2
_geom_bond_distance
_geom_bond_site_symmetry_2
_geom_bond_publ_flag
Ru1 C1 1.8134(13) . yes
Ru1 C15 2.2497(12) . yes
Ru1 C16 2.2529(13) . yes
Ru1 C17 2.2803(12) . yes
Ru1 P2 2.3140(3) . yes
Ru1 P1 2.3260(3) . yes
Ru1 C14 2.3345(13) . yes
Ru1 C13 2.3348(12) . yes
P1 C41 1.8228(13) . yes
P1 C31 1.8241(13) . yes
P1 C12 1.8543(14) . yes
P2 C61 1.8176(14) . yes
P2 C51 1.8184(13) . yes
P2 C11 1.8289(14) . yes
N1 C3 1.151(2) . yes
C1 C2 1.3343(17) . yes
C2 C3 1.4356(19) . yes
C2 C4 1.4904(18) . yes
C4 C5 1.385(2) . yes
C4 C9 1.3942(19) . yes
C5 C6 1.386(2) . yes
C5 H5A 0.9500 . ?
C6 C7 1.393(2) . yes
C6 H6A 0.9500 . ?
C7 C8 1.381(2) . yes
C7 C10 1.511(2) . yes
C8 C9 1.391(2) . yes
C8 H8A 0.9500 . ?
C9 H9A 0.9500 . ?
C10 H10A 0.9800 . ?
C10 H10B 0.9800 . ?
C10 H10C 0.9800 . ?
C11 C12 1.531(2) . yes
C11 H11A 0.9900 . ?
C11 H11B 0.9900 . ?
C12 H12A 0.9900 . ?
C12 H12B 0.9900 . ?
C13 C14 1.4182(18) . yes
C13 C17 1.4411(19) . yes
C13 C18 1.5006(18) . yes
C14 C15 1.439(2) . yes
C14 C19 1.493(2) . yes
C15 C16 1.428(2) . yes
C15 C20 1.498(2) . yes
C16 C17 1.4310(19) . yes
C16 C21 1.502(2) . yes
C17 C22 1.497(2) . yes
C18 H18A 0.9800 . ?
C18 H18B 0.9800 . ?
C18 H18C 0.9800 . ?
C19 H19A 0.9800 . ?
C19 H19B 0.9800 . ?
C19 H19C 0.9800 . ?
C20 H20A 0.9800 . ?
C20 H20B 0.9800 . ?
C20 H20C 0.9800 . ?
C21 H21A 0.9800 . ?
C21 H21B 0.9800 . ?
C21 H21C 0.9800 . ?
C22 H22A 0.9800 . ?
C22 H22B 0.9800 . ?
C22 H22C 0.9800 . ?
C31 C36 1.392(2) . yes
C31 C32 1.397(2) . yes
C32 C33 1.390(2) . yes
C32 H32A 0.9500 . ?
C33 C34 1.383(3) . yes
C33 H33A 0.9500 . ?
C34 C35 1.384(3) . yes
C34 H34A 0.9500 . ?
C35 C36 1.3944(19) . yes
C35 H35A 0.9500 . ?
C36 H36A 0.9500 . ?
C41 C46 1.3936(18) . yes
C41 C42 1.4015(17) . yes
C42 C43 1.3888(19) . yes
C42 H42A 0.9500 . ?
C43 C44 1.390(2) . yes
C43 H43A 0.9500 . ?
C44 C45 1.382(2) . yes
C44 H44A 0.9500 . ?
C45 C46 1.3943(18) . yes
C45 H45A 0.9500 . ?
C46 H46A 0.9500 . ?
C51 C56 1.3864(19) . yes
C51 C52 1.3970(19) . yes
C52 C53 1.388(2) . yes
C52 H52A 0.9500 . ?
C53 C54 1.385(3) . yes
C53 H53A 0.9500 . ?
C54 C55 1.382(3) . yes
C54 H54A 0.9500 . ?
C55 C56 1.394(2) . yes
C55 H55A 0.9500 . ?
C56 H56A 0.9500 . ?
C61 C66 1.386(2) . yes
C61 C62 1.398(2) . yes
C62 C63 1.391(2) . yes
C62 H62A 0.9500 . ?
C63 C64 1.369(3) . yes
C63 H63A 0.9500 . ?
C64 C65 1.385(3) . yes
C64 H64A 0.9500 . ?
C65 C66 1.392(2) . yes
C65 H65A 0.9500 . ?
C66 H66A 0.9500 . ?
B1 F4 1.359(2) . yes
B1 F2 1.374(2) . yes
B1 F1 1.395(2) . yes
B1 F3 1.400(2) . yes
